data_2106870
loop_
_publ_author_name
'Cromer, D.T.'
'Larson, A.C.'
'Roof, R.B.jr.'

_publ_section_title
;
 The crystal structure of Pu Pd4
;
_journal_name_full 'Acta Crystallographica B (24,1968-38,1982)'
_journal_page_first 564
_journal_page_last 567
_journal_volume 29
_journal_year 1973
_chemical_formula_sum 'Pd4 Pu3'
_chemical_name_systematic 'Pu3 Pd4'
_space_group_IT_number 148
_symmetry_space_group_name_Hall '-R 3'
_symmetry_space_group_name_H-M 'R -3 :H'
_cell_angle_alpha 90
_cell_angle_beta 90
_cell_angle_gamma 120
_cell_formula_units_Z 6
_cell_length_a 13.344
_cell_length_b 13.344
_cell_length_c 5.744
_cell_volume 885.762
_citation_journal_id_ASTM ACBCAR
_cod_data_source_file Cromer_ACBCAR_1973_645.cif
_cod_data_source_block Pd4Pu3
_cod_original_cell_volume 885.7621
_cod_database_code 2106870

loop_
_symmetry_equiv_pos_as_xyz
x,y,z
-y,x-y,z
-x+y,-x,z
-x,-y,-z
y,-x+y,-z
x-y,x,-z
x+2/3,y+1/3,z+1/3
-y+2/3,x-y+1/3,z+1/3
-x+y+2/3,-x+1/3,z+1/3
-x+2/3,-y+1/3,-z+1/3
y+2/3,-x+y+1/3,-z+1/3
x-y+2/3,x+1/3,-z+1/3
x+1/3,y+2/3,z+2/3
-y+1/3,x-y+2/3,z+2/3
-x+y+1/3,-x+2/3,z+2/3
-x+1/3,-y+2/3,-z+2/3
y+1/3,-x+y+2/3,-z+2/3
x-y+1/3,x+2/3,-z+2/3

loop_
_atom_site_label
_atom_site_type_symbol
_atom_site_fract_x
_atom_site_fract_y
_atom_site_fract_z
_atom_site_occupancy
_atom_site_U_iso_or_equiv
Pu1 Pu 0.04448 0.21134 0.23709 1 0.0
Pd2 Pd 0 0 0.5 1 0.0
Pd1 Pd 0 0 0 1 0.0
Pd3 Pd 0.27255 0.21762 0.27772 1 0.0
